data_4510591
loop_
_publ_author_name
'Li, Meng-Ting'
'Sha, Jing-Quan'
'Zong, Xi-Ming'
'Sun, Jing-Wen'
'Yan, Peng-Fei'
'Li, Liang'
'Yang, Xiao-Ning'

_publ_section_title
;
 Assembly of Polyoxometalate-Based Hybrids with Different Helical Channels
 upon Subtle Ligand Variation
;
_journal_issue 6
_journal_name_full 'Crystal Growth &amp; Design'
_journal_page_first 2794
_journal_paper_doi 10.1021/cg500045q
_journal_volume 14
_journal_year 2014
_chemical_formula_moiety 'C36 H20 Ag7 Ge N28 O40 W12, 8(O0.50)'
_chemical_formula_sum 'C36 H20 Ag7 Ge N28 O47 W12'
_chemical_formula_weight 4630.58
_chemical_name_systematic
;
 ?
;
_space_group_IT_number 2
_symmetry_Int_Tables_number 2
_symmetry_space_group_name_Hall '-P 1'
_symmetry_space_group_name_H-M 'P -1'
_atom_sites_solution_hydrogens geom
_atom_sites_solution_primary direct
_atom_sites_solution_secondary difmap
_audit_creation_method SHELXL-97
_cell_angle_alpha 104.870(5)
_cell_angle_beta 99.856(5)
_cell_angle_gamma 116.097(5)
_cell_formula_units_Z 1
_cell_length_a 12.387(5)
_cell_length_b 13.140(5)
_cell_length_c 14.969(5)
_cell_measurement_temperature 293(2)
_cell_volume 1998.3(13)
_computing_cell_refinement 'Bruker FRAMBO'
_computing_data_collection 'Bruker FRAMBO'
_computing_data_reduction 'Bruker SHELXTL'
_computing_molecular_graphics 'Bruker SHELXTL'
_computing_publication_material 'Bruker SHELXTL'
_computing_structure_refinement 'SHELXL-97 (Sheldrick, 1997)'
_computing_structure_solution 'Bruker SHELXTL'
_diffrn_ambient_temperature 293(2)
_diffrn_measured_fraction_theta_full 0.998
_diffrn_measured_fraction_theta_max 0.998
_diffrn_measurement_device_type 'multiwire proportional'
_diffrn_measurement_method 'phi and omega scans'
_diffrn_radiation_monochromator graphite
_diffrn_radiation_source 'fine-focus sealed tube'
_diffrn_radiation_type MoK\a
_diffrn_radiation_wavelength 0.71069
_diffrn_reflns_av_R_equivalents 0.0323
_diffrn_reflns_av_sigmaI/netI 0.0483
_diffrn_reflns_limit_h_max 14
_diffrn_reflns_limit_h_min -14
_diffrn_reflns_limit_k_max 14
_diffrn_reflns_limit_k_min -15
_diffrn_reflns_limit_l_max 17
_diffrn_reflns_limit_l_min -17
_diffrn_reflns_number 14687
_diffrn_reflns_theta_full 25.00
_diffrn_reflns_theta_max 25.00
_diffrn_reflns_theta_min 2.98
_exptl_absorpt_coefficient_mu 19.337
_exptl_absorpt_correction_T_max 0.008
_exptl_absorpt_correction_T_min 0.001
_exptl_absorpt_correction_type multi-scan
_exptl_absorpt_process_details sadabs(Sheldrick,1996)
_exptl_crystal_colour yellow
_exptl_crystal_density_diffrn 3.848
_exptl_crystal_density_method 'not measured'
_exptl_crystal_F_000 2057.0
_exptl_crystal_size_max 0.41
_exptl_crystal_size_mid 0.35
_exptl_crystal_size_min 0.25
_refine_diff_density_max 4.147
_refine_diff_density_min -2.228
_refine_diff_density_rms 0.344
_refine_ls_extinction_method SHELXL
_refine_ls_goodness_of_fit_ref 1.203
_refine_ls_hydrogen_treatment constr
_refine_ls_matrix_type full
_refine_ls_number_parameters 616
_refine_ls_number_reflns 7036
_refine_ls_number_restraints 108
_refine_ls_restrained_S_all 1.204
_refine_ls_R_factor_all 0.0801
_refine_ls_R_factor_gt 0.0713
_refine_ls_shift/su_max 0.000
_refine_ls_shift/su_mean 0.000
_refine_ls_structure_factor_coef Fsqd
_refine_ls_weighting_details 'calc w=1/[\s^2^(Fo^2^)+(0.0102P)^2^+153.1011P] where P=(Fo^2^+2Fc^2^)/3'
_refine_ls_weighting_scheme calc
_refine_ls_wR_factor_gt 0.1410
_refine_ls_wR_factor_ref 0.1451
_reflns_number_gt 6216
_reflns_number_total 7036
_reflns_threshold_expression >2sigma(I)
_cod_data_source_file cg500045q_si_002.cif
_cod_data_source_block 3
_cod_depositor_comments 'Adding full bibliography for 4510589--4510591.cif.'
_cod_original_sg_symbol_Hall -P_1
_cod_database_code 4510591

loop_
_symmetry_equiv_pos_as_xyz
'x, y, z'
'-x, -y, -z'

loop_
_atom_site_label
_atom_site_type_symbol
_atom_site_fract_x
_atom_site_fract_y
_atom_site_fract_z
_atom_site_U_iso_or_equiv
_atom_site_adp_type
_atom_site_occupancy
_atom_site_symmetry_multiplicity
_atom_site_calc_flag
_atom_site_refinement_flags
C1 C 0.2252(18) 0.3235(19) 0.8947(14) 0.023(4) Uani 1 1 d .
H1 H 0.2483 0.3582 0.8492 0.028 Uiso 1 1 calc R
C2 C 0.1069(18) 0.2236(19) 0.8658(14) 0.022(4) Uani 1 1 d .
C3 C 0.070(2) 0.169(2) 0.9314(16) 0.029(5) Uani 1 1 d .
H3 H -0.0103 0.0999 0.9129 0.035 Uiso 1 1 calc R
C4 C 0.154(2) 0.218(2) 1.0245(17) 0.036(6) Uani 1 1 d .
H4 H 0.1325 0.1854 1.0713 0.043 Uiso 1 1 calc R
C5 C 0.2707(19) 0.3161(19) 1.0450(16) 0.033(5) Uani 1 1 d .
H5 H 0.3287 0.3454 1.1067 0.040 Uiso 1 1 calc R
C6 C 0.0312(19) 0.1717(19) 0.7574(15) 0.025(5) Uani 1 1 d .
C7 C -0.016(2) 0.129(2) 0.6085(17) 0.033(5) Uani 1 1 d .
C9 C 0.0034(17) 0.1308(17) 0.5151(13) 0.018(4) Uani 1 1 d .
C10 C 0.426(2) 0.866(2) 0.3726(18) 0.037(6) Uani 1 1 d .
H10 H 0.4295 0.9113 0.3338 0.045 Uiso 1 1 calc R
C11 C 0.309(2) 0.785(2) 0.3772(17) 0.036(5) Uani 1 1 d .
H11 H 0.2351 0.7793 0.3426 0.043 Uiso 1 1 calc R
C12 C 0.301(2) 0.716(2) 0.4304(18) 0.039(6) Uani 1 1 d .
H12 H 0.2221 0.6629 0.4334 0.046 Uiso 1 1 calc R
C13 C 0.411(2) 0.7238(19) 0.4811(14) 0.024(4) Uani 1 1 d .
C14 C 0.523(2) 0.8076(19) 0.4759(13) 0.029(5) Uani 1 1 d .
H14 H 0.5979 0.8163 0.5114 0.035 Uiso 1 1 calc R
C15 C 0.410(2) 0.6397(18) 0.5340(15) 0.026(5) Uani 1 1 d U
C16 C 0.456(2) 0.5494(18) 0.6126(14) 0.025(5) Uani 1 1 d .
C17 C 0.5334(19) 0.5153(17) 0.6671(14) 0.022(4) Uani 1 1 d U
C18 C -0.023(2) 0.108(2) 0.3676(17) 0.037(6) Uani 1 1 d .
H18 H -0.0603 0.0855 0.3010 0.044 Uiso 1 1 calc R
C8 C 0.591(2) 0.422(2) 0.7444(15) 0.031(5) Uani 1 1 d .
H8 H 0.5912 0.3687 0.7746 0.037 Uiso 1 1 calc R
N1 N 0.2990(19) 0.5517(17) 0.5337(15) 0.036(5) Uani 1 1 d .
N2 N 0.6964(17) 0.5150(15) 0.7393(13) 0.032(4) Uani 1 1 d .
N3 N 0.5075(16) 0.6404(16) 0.5779(12) 0.028(4) Uani 1 1 d .
N4 N 0.0988(19) 0.1726(16) 0.4123(14) 0.034(5) Uani 1 1 d .
N5 N 0.3314(19) 0.4923(17) 0.5862(13) 0.034(5) Uani 1 1 d .
N6 N 0.6596(17) 0.5735(16) 0.6904(13) 0.028(4) Uani 1 1 d .
N7 N 0.5318(18) 0.8770(17) 0.4239(13) 0.036(5) Uani 1 1 d .
N8 N 0.4896(19) 0.4218(16) 0.6991(14) 0.034(4) Uani 1 1 d .
N9 N 0.0829(16) 0.1952(15) 0.6919(12) 0.026(4) Uani 1 1 d .
N10 N -0.1253(17) 0.0696(18) 0.6206(12) 0.034(5) Uani 1 1 d .
N11 N -0.0927(17) 0.0966(18) 0.7190(13) 0.035(5) Uani 1 1 d U
N12 N 0.3114(19) 0.3756(18) 0.9856(15) 0.041(5) Uani 1 1 d .
N13 N -0.0893(17) 0.0769(19) 0.4287(12) 0.032(4) Uani 1 1 d .
N14 N 0.1166(17) 0.1906(18) 0.5100(13) 0.033(4) Uani 1 1 d .
O1 O 0.316(2) 0.717(2) 0.7856(18) 0.075(6) Uani 1 1 d U
O2 O 0.5563(19) 0.774(2) 0.8513(18) 0.070(6) Uani 1 1 d U
O1W O 0.047(2) 0.440(2) 0.423(2) 0.108(11) Uani 1 1 d .
O3 O 0.643(2) 1.044(2) 0.9794(18) 0.018(5) Uani 0.50 1 d PU
O4 O 0.475(2) 0.895(2) 0.8926(17) 0.013(5) Uani 0.50 1 d PU
O5 O 0.395(2) 0.986(2) 0.9091(18) 0.016(5) Uani 0.50 1 d PU
O6 O 0.843(2) 1.2052(19) 1.0447(15) 0.072(6) Uani 1 1 d U
O7 O 0.5935(19) 1.206(2) 0.8665(15) 0.072(6) Uani 1 1 d U
O8 O 0.2486(17) 0.7701(16) 0.6255(12) 0.050(5) Uani 1 1 d .
O9 O 0.3688(17) 0.5457(13) 0.8281(11) 0.039(4) Uani 1 1 d .
O10 O 0.1979(19) 0.8362(14) 0.7971(14) 0.055(6) Uani 1 1 d .
O11 O 0.7335(18) 0.9337(15) 1.1162(14) 0.061(6) Uani 1 1 d .
O12 O 0.8540(15) 1.3362(16) 0.9264(13) 0.049(5) Uani 1 1 d .
O13 O 0.7223(15) 0.8862(15) 0.7594(11) 0.036(4) Uani 1 1 d .
O14 O 0.386(2) 1.2263(18) 0.7975(14) 0.057(6) Uani 1 1 d .
O15 O 0.6985(18) 1.0905(17) 0.8575(14) 0.053(4) Uani 1 1 d U
O16 O 0.9690(16) 1.1119(17) 1.1335(16) 0.056(5) Uani 1 1 d .
O17 O 0.3780(16) 1.0062(14) 0.7606(13) 0.043(4) Uani 1 1 d .
O18 O 0.5162(19) 0.731(2) 1.0080(16) 0.074(6) Uani 1 1 d U
O19 O 0.2803(16) 0.676(2) 0.9420(13) 0.084(9) Uani 1 1 d .
O20 O 0.458(2) 0.868(2) 1.0214(19) 0.021(5) Uani 0.50 1 d PU
O21 O 0.499(2) 0.888(2) 0.7492(18) 0.075(6) Uani 1 1 d U
O22 O 0.765(2) 0.969(2) 0.9594(17) 0.080(7) Uani 1 1 d U
Ge1 Ge 0.5000 1.0000 1.0000 0.0228(6) Uani 1 2 d SU
Ag1 Ag 0.71570(16) 0.97940(19) 0.41239(14) 0.0427(5) Uani 1 1 d .
Ag2 Ag 0.28059(17) 0.29492(19) 0.66062(15) 0.0464(5) Uani 1 1 d .
Ag3 Ag 0.5000 0.5000 1.0000 0.0416(6) Uani 1 2 d S
Ag4 Ag 0.7411(2) 0.73190(19) 0.63091(19) 0.0683(8) Uani 1 1 d .
W1 W 0.64741(10) 0.91903(9) 0.83572(8) 0.0367(3) Uani 1 1 d .
W2 W 0.42211(9) 1.15369(9) 0.86281(6) 0.0294(2) Uani 1 1 d .
W3 W 0.32894(9) 0.84327(9) 0.74557(7) 0.0312(2) Uani 1 1 d .
W4 W 0.81798(9) 1.07528(9) 1.08908(7) 0.0331(2) Uani 1 1 d .
W5 W 0.74129(9) 1.23001(9) 0.94987(7) 0.0372(3) Uani 1 1 d U
W6 W 0.40624(10) 0.69049(9) 0.88342(9) 0.0441(3) Uani 1 1 d .
O2W O 1.026(3) 1.441(3) 0.830(2) 0.113(10) Uani 1 1 d .
O3W O 0.935(2) 0.583(3) 0.798(3) 0.155(16) Uani 1 1 d .
O4W O 1.058(4) 1.430(4) 0.649(4) 0.086(16) Uani 0.50 1 d P

loop_
_atom_site_aniso_label
_atom_site_aniso_U_11
_atom_site_aniso_U_22
_atom_site_aniso_U_33
_atom_site_aniso_U_23
_atom_site_aniso_U_13
_atom_site_aniso_U_12
C1 0.021(10) 0.032(11) 0.014(10) 0.010(9) 0.006(8) 0.010(9)
C2 0.021(10) 0.037(12) 0.017(10) 0.014(9) 0.007(8) 0.020(9)
C3 0.025(11) 0.040(13) 0.036(12) 0.025(11) 0.022(10) 0.018(10)
C4 0.034(12) 0.057(16) 0.036(13) 0.029(12) 0.026(11) 0.026(12)
C5 0.021(11) 0.025(11) 0.021(11) -0.015(9) -0.007(9) 0.004(9)
C6 0.023(10) 0.031(11) 0.023(11) 0.020(9) 0.005(9) 0.010(9)
C7 0.025(11) 0.029(12) 0.038(13) 0.019(10) 0.005(10) 0.007(10)
C9 0.015(9) 0.018(9) 0.016(9) 0.006(8) 0.005(8) 0.004(8)
C10 0.041(14) 0.039(14) 0.036(13) 0.016(11) 0.014(11) 0.022(12)
C11 0.031(12) 0.044(14) 0.033(13) 0.012(11) 0.006(10) 0.021(11)
C12 0.031(13) 0.048(15) 0.041(14) 0.016(12) 0.019(11) 0.021(12)
C13 0.033(11) 0.030(11) 0.012(9) 0.009(9) 0.010(9) 0.016(10)
C14 0.041(13) 0.029(11) 0.003(9) -0.001(8) 0.000(8) 0.013(10)
C15 0.031(8) 0.023(8) 0.020(8) -0.002(6) 0.015(7) 0.016(6)
C16 0.032(12) 0.021(10) 0.011(9) 0.000(8) 0.011(9) 0.006(9)
C17 0.026(8) 0.014(7) 0.023(8) 0.001(6) 0.013(6) 0.010(6)
C18 0.043(14) 0.035(13) 0.027(12) 0.020(11) 0.015(11) 0.010(11)
C8 0.040(13) 0.035(12) 0.016(10) 0.009(9) 0.007(10) 0.018(11)
N1 0.055(12) 0.039(11) 0.048(12) 0.038(10) 0.044(11) 0.030(10)
N2 0.034(10) 0.018(9) 0.031(10) 0.004(8) 0.017(9) 0.003(8)
N3 0.029(10) 0.026(9) 0.020(9) 0.003(7) 0.017(8) 0.006(8)
N4 0.045(12) 0.027(10) 0.044(12) 0.027(9) 0.030(10) 0.018(9)
N5 0.055(13) 0.031(10) 0.025(10) 0.016(8) 0.019(9) 0.023(10)
N6 0.031(10) 0.032(10) 0.025(9) 0.009(8) 0.014(8) 0.017(8)
N7 0.036(11) 0.035(11) 0.023(10) 0.011(9) 0.006(8) 0.007(9)
N8 0.047(12) 0.025(10) 0.032(11) 0.014(8) 0.024(9) 0.015(9)
N9 0.025(9) 0.028(9) 0.019(9) 0.011(8) 0.013(7) 0.006(8)
N10 0.029(10) 0.051(12) 0.016(9) 0.023(9) 0.009(8) 0.009(9)
N11 0.028(7) 0.048(8) 0.024(7) 0.028(7) 0.011(6) 0.006(6)
N12 0.040(12) 0.034(11) 0.041(12) 0.016(10) 0.010(10) 0.012(10)
N13 0.037(11) 0.062(13) 0.018(9) 0.024(9) 0.014(8) 0.033(10)
N14 0.036(11) 0.049(12) 0.025(10) 0.020(9) 0.020(9) 0.024(10)
O1 0.063(9) 0.076(9) 0.098(10) 0.063(8) 0.028(7) 0.028(7)
O2 0.052(9) 0.077(9) 0.097(10) 0.054(8) 0.028(7) 0.031(7)
O1W 0.043(13) 0.076(17) 0.19(3) 0.08(2) 0.021(16) 0.012(12)
O3 0.019(8) 0.020(8) 0.016(8) 0.013(7) 0.008(6) 0.008(6)
O4 0.013(5) 0.013(5) 0.013(5) 0.005(2) 0.0043(19) 0.006(3)
O5 0.022(9) 0.018(9) 0.013(9) 0.008(7) 0.012(7) 0.010(7)
O6 0.102(11) 0.059(9) 0.057(9) 0.032(7) 0.013(7) 0.042(7)
O7 0.056(9) 0.090(10) 0.056(9) 0.002(7) 0.029(7) 0.037(7)
O8 0.060(12) 0.042(10) 0.025(9) 0.007(8) 0.022(8) 0.007(9)
O9 0.061(11) 0.023(8) 0.031(9) 0.006(7) 0.012(8) 0.022(8)
O10 0.077(13) 0.021(8) 0.064(12) 0.006(8) 0.054(11) 0.016(9)
O11 0.070(13) 0.032(9) 0.064(13) 0.003(9) 0.061(11) 0.007(9)
O12 0.025(8) 0.055(11) 0.050(11) 0.032(9) 0.005(8) 0.003(8)
O13 0.044(9) 0.059(11) 0.035(9) 0.028(8) 0.029(8) 0.037(9)
O14 0.113(17) 0.080(14) 0.057(12) 0.056(11) 0.068(12) 0.081(14)
O15 0.054(4) 0.053(4) 0.053(4) 0.0208(19) 0.0168(17) 0.027(2)
O16 0.028(9) 0.054(12) 0.085(15) 0.021(11) 0.019(9) 0.024(9)
O17 0.057(11) 0.023(8) 0.055(11) 0.019(8) 0.042(9) 0.015(8)
O18 0.052(8) 0.094(10) 0.067(10) 0.001(7) 0.039(7) 0.037(7)
O19 0.026(9) 0.14(2) 0.028(10) -0.036(12) -0.004(8) 0.043(12)
O20 0.020(8) 0.025(8) 0.017(8) 0.007(7) 0.010(7) 0.011(6)
O21 0.065(9) 0.074(10) 0.099(10) 0.055(8) 0.029(7) 0.032(7)
O22 0.108(11) 0.064(9) 0.073(10) 0.027(8) 0.023(8) 0.049(8)
Ge1 0.0266(16) 0.0218(15) 0.0269(16) 0.0139(13) 0.0166(13) 0.0125(13)
Ag1 0.0275(9) 0.0545(12) 0.0355(10) 0.0292(9) 0.0072(8) 0.0068(9)
Ag2 0.0228(9) 0.0542(12) 0.0537(12) 0.0292(10) 0.0102(8) 0.0088(9)
Ag3 0.0332(14) 0.0306(13) 0.0411(15) 0.0100(12) 0.0066(12) 0.0040(11)
Ag4 0.0739(16) 0.0361(11) 0.0730(16) 0.0087(11) 0.0602(14) 0.0040(11)
W1 0.0548(6) 0.0460(6) 0.0439(6) 0.0311(5) 0.0414(5) 0.0368(5)
W2 0.0389(5) 0.0370(5) 0.0241(5) 0.0172(4) 0.0132(4) 0.0245(4)
W3 0.0300(5) 0.0377(5) 0.0260(5) 0.0184(4) 0.0084(4) 0.0141(4)
W4 0.0302(5) 0.0452(6) 0.0267(5) 0.0157(4) 0.0086(4) 0.0203(4)
W5 0.0403(5) 0.0284(5) 0.0291(5) 0.0114(4) 0.0216(4) 0.0025(4)
W6 0.0407(6) 0.0229(5) 0.0678(8) 0.0122(5) 0.0255(5) 0.0154(4)
O2W 0.084(19) 0.13(2) 0.13(3) 0.09(2) 0.052(18) 0.035(18)
O3W 0.040(15) 0.09(2) 0.21(4) -0.04(2) -0.027(18) 0.008(14)
O4W 0.08(3) 0.09(3) 0.10(4) 0.07(3) 0.00(3) 0.04(3)

loop_
_atom_type_symbol
_atom_type_description
_atom_type_scat_dispersion_real
_atom_type_scat_dispersion_imag
_atom_type_scat_source
C C 0.0033 0.0016 'International Tables Vol C Tables 4.2.6.8 and 6.1.1.4'
H H 0.0000 0.0000 'International Tables Vol C Tables 4.2.6.8 and 6.1.1.4'
N N 0.0061 0.0033 'International Tables Vol C Tables 4.2.6.8 and 6.1.1.4'
O O 0.0106 0.0060 'International Tables Vol C Tables 4.2.6.8 and 6.1.1.4'
Ge Ge 0.1547 1.8001 'International Tables Vol C Tables 4.2.6.8 and 6.1.1.4'
Ag Ag -0.8971 1.1015 'International Tables Vol C Tables 4.2.6.8 and 6.1.1.4'
W W -0.8490 6.8722 'International Tables Vol C Tables 4.2.6.8 and 6.1.1.4'

loop_
_geom_angle_atom_site_label_1
_geom_angle_atom_site_label_2
_geom_angle_atom_site_label_3
_geom_angle
_geom_angle_site_symmetry_1
_geom_angle_site_symmetry_3
N12 C1 C2 124.2(19) . .
C1 C2 C3 119.5(19) . .
C1 C2 C6 115.4(17) . .
C3 C2 C6 124.7(19) . .
C4 C3 C2 118(2) . .
C5 C4 C3 117(2) . .
N12 C5 C4 127(2) . .
N9 C6 N11 111.9(18) . .
N9 C6 C2 123.2(18) . .
N11 C6 C2 124.8(18) . .
N10 C7 N9 114(2) . .
N10 C7 C9 125.8(19) . .
N9 C7 C9 120.3(18) . .
N14 C9 N13 113.4(17) . .
N14 C9 C7 121.3(18) . .
N13 C9 C7 125.3(17) . .
N7 C10 C11 120(2) . .
C12 C11 C10 121(2) . .
C11 C12 C13 119(2) . .
C14 C13 C12 117(2) . .
C14 C13 C15 120.4(19) . .
C12 C13 C15 122.8(19) . .
N7 C14 C13 125(2) . .
N3 C15 N1 114(2) . .
N3 C15 C13 125.1(19) . .
N1 C15 C13 120.6(19) . .
N5 C16 N3 114(2) . .
N5 C16 C17 124.1(19) . .
N3 C16 C17 121.8(19) . .
N6 C17 N8 111.9(19) . .
N6 C17 C16 122.4(18) . .
N8 C17 C16 125.7(19) . .
N4 C18 N13 112(2) . .
N8 C8 N2 109(2) . .
C15 N1 N5 105.7(19) . .
N6 N2 C8 109.0(18) . .
C15 N3 C16 102.0(18) . .
C15 N3 Ag4 148.9(15) . .
C16 N3 Ag4 109.0(14) . .
C18 N4 N14 106.6(17) . .
C18 N4 Ag4 133.6(16) . 2_666
N14 N4 Ag4 119.2(14) . 2_666
C16 N5 N1 104.0(18) . .
C17 N6 N2 104.8(17) . .
C17 N6 Ag4 113.5(14) . .
N2 N6 Ag4 141.6(13) . .
C14 N7 C10 119(2) . .
C14 N7 Ag1 116.1(16) . .
C10 N7 Ag1 124.6(16) . .
C8 N8 C17 105.8(18) . .
C8 N8 Ag2 133.0(15) . .
C17 N8 Ag2 120.9(15) . .
C6 N9 C7 103.2(17) . .
C6 N9 Ag2 145.3(14) . .
C7 N9 Ag2 111.3(13) . .
C7 N10 N11 103.1(17) . .
C6 N11 N10 107.8(16) . .
C5 N12 C1 113.4(18) . .
C5 N12 Ag3 128.2(16) . .
C1 N12 Ag3 115.7(15) . .
C9 N13 C18 102.2(18) . .
C9 N13 Ag1 123.1(13) . 1_445
C18 N13 Ag1 134.7(15) . 1_445
C9 N14 N4 105.4(17) . .
C9 N14 Ag2 114.5(13) . .
N4 N14 Ag2 140.0(14) . .
W3 O1 W6 139.5(13) . .
W1 O2 W6 139.1(13) . .
Ge1 O3 W4 122.4(12) . .
Ge1 O3 W1 118.0(12) . .
W4 O3 W1 98.7(10) . .
Ge1 O3 W5 118.5(13) . .
W4 O3 W5 98.4(9) . .
W1 O3 W5 95.7(8) . .
Ge1 O4 W3 123.4(12) . .
Ge1 O4 W1 119.8(11) . .
W3 O4 W1 97.9(9) . .
Ge1 O4 W6 117.9(11) . .
W3 O4 W6 96.4(8) . .
W1 O4 W6 95.7(8) . .
Ge1 O5 W2 122.3(13) . .
Ge1 O5 W3 122.6(13) . .
W2 O5 W3 95.6(8) . .
Ge1 O5 W4 120.3(12) . 2_677
W2 O5 W4 94.7(9) . 2_677
W3 O5 W4 94.4(9) . 2_677
W4 O6 W5 135.5(13) . .
W5 O7 W2 137.3(13) . .
W3 O10 W4 137.9(11) . 2_677
W4 O11 W2 137.7(12) . 2_677
W1 O13 Ag4 150.5(9) . .
W5 O15 W1 141.8(11) . .
W3 O17 W2 137.5(9) . .
W2 O18 W6 138.6(13) 2_677 .
W6 O19 W5 139.0(12) . 2_677
Ge1 O20 W2 125.1(13) . 2_677
Ge1 O20 W5 118.2(13) . 2_677
W2 O20 W5 98.5(10) 2_677 2_677
Ge1 O20 W6 116.0(12) . .
W2 O20 W6 98.7(10) 2_677 .
W5 O20 W6 94.5(9) 2_677 .
W1 O21 W3 138.0(13) . .
W4 O22 W1 139.6(14) . .
O5 Ge1 O5 180.000(13) . 2_677
O5 Ge1 O4 67.8(12) . .
O5 Ge1 O4 112.2(12) 2_677 .
O5 Ge1 O4 112.2(12) . 2_677
O5 Ge1 O4 67.8(12) 2_677 2_677
O4 Ge1 O4 180.000(12) . 2_677
O5 Ge1 O20 66.2(12) . 2_677
O5 Ge1 O20 113.8(12) 2_677 2_677
O4 Ge1 O20 105.0(12) . 2_677
O4 Ge1 O20 75.0(12) 2_677 2_677
O5 Ge1 O20 113.8(12) . .
O5 Ge1 O20 66.2(12) 2_677 .
O4 Ge1 O20 75.0(12) . .
O4 Ge1 O20 105.0(12) 2_677 .
O20 Ge1 O20 180.000(8) 2_677 .
O5 Ge1 O3 110.5(12) . .
O5 Ge1 O3 69.5(12) 2_677 .
O4 Ge1 O3 72.0(12) . .
O4 Ge1 O3 108.0(12) 2_677 .
O20 Ge1 O3 73.0(12) 2_677 .
O20 Ge1 O3 107.0(12) . .
O5 Ge1 O3 69.5(12) . 2_677
O5 Ge1 O3 110.5(12) 2_677 2_677
O4 Ge1 O3 108.0(12) . 2_677
O4 Ge1 O3 72.0(12) 2_677 2_677
O20 Ge1 O3 107.0(12) 2_677 2_677
O20 Ge1 O3 73.0(12) . 2_677
O3 Ge1 O3 180.000(6) . 2_677
N13 Ag1 N7 168.0(7) 1_665 .
N8 Ag2 N14 130.8(6) . .
N8 Ag2 N9 156.1(6) . .
N14 Ag2 N9 72.6(6) . .
N12 Ag3 N12 180.000(3) 2_667 .
N4 Ag4 N6 139.9(7) 2_666 .
N4 Ag4 N3 140.4(7) 2_666 .
N6 Ag4 N3 73.2(6) . .
N4 Ag4 O13 108.9(6) 2_666 .
N6 Ag4 O13 96.3(5) . .
N3 Ag4 O13 80.0(5) . .
O13 W1 O2 103.5(9) . .
O13 W1 O21 102.1(10) . .
O2 W1 O21 89.7(9) . .
O13 W1 O22 101.9(10) . .
O2 W1 O22 85.9(10) . .
O21 W1 O22 156.0(11) . .
O13 W1 O15 103.8(8) . .
O2 W1 O15 152.7(9) . .
O21 W1 O15 82.8(9) . .
O22 W1 O15 90.4(9) . .
O13 W1 O4 157.3(8) . .
O2 W1 O4 63.4(9) . .
O21 W1 O4 61.5(9) . .
O22 W1 O4 95.7(10) . .
O15 W1 O4 90.2(8) . .
O13 W1 O3 152.4(8) . .
O2 W1 O3 95.7(10) . .
O21 W1 O3 97.6(10) . .
O22 W1 O3 59.5(10) . .
O15 W1 O3 59.7(8) . .
O4 W1 O3 50.2(8) . .
O14 W2 O11 101.2(10) . 2_677
O14 W2 O18 101.6(11) . 2_677
O11 W2 O18 88.2(8) 2_677 2_677
O14 W2 O7 100.8(10) . .
O11 W2 O7 158.0(11) 2_677 .
O18 W2 O7 89.1(8) 2_677 .
O14 W2 O17 100.6(9) . .
O11 W2 O17 88.3(7) 2_677 .
O18 W2 O17 157.8(10) 2_677 .
O7 W2 O17 86.0(8) . .
O14 W2 O20 156.5(11) . 2_677
O11 W2 O20 96.2(10) 2_677 2_677
O18 W2 O20 63.1(10) 2_677 2_677
O7 W2 O20 63.3(10) . 2_677
O17 W2 O20 95.5(9) . 2_677
O14 W2 O5 157.1(10) . .
O11 W2 O5 64.0(9) 2_677 .
O18 W2 O5 95.5(10) 2_677 .
O7 W2 O5 94.6(10) . .
O17 W2 O5 63.4(8) . .
O20 W2 O5 46.4(9) 2_677 .
O8 W3 O1 102.6(10) . .
O8 W3 O17 101.1(8) . .
O1 W3 O17 156.3(10) . .
O8 W3 O10 101.5(9) . .
O1 W3 O10 86.3(9) . .
O17 W3 O10 88.3(7) . .
O8 W3 O21 102.1(10) . .
O1 W3 O21 90.0(9) . .
O17 W3 O21 85.8(8) . .
O10 W3 O21 156.4(10) . .
O8 W3 O4 156.5(9) . .
O1 W3 O4 62.8(9) . .
O17 W3 O4 95.0(8) . .
O10 W3 O4 96.0(9) . .
O21 W3 O4 61.9(9) . .
O8 W3 O5 157.2(9) . .
O1 W3 O5 94.0(10) . .
O17 W3 O5 63.1(8) . .
O10 W3 O5 63.8(8) . .
O21 W3 O5 93.3(10) . .
O4 W3 O5 46.2(8) . .
O16 W4 O22 103.5(11) . .
O16 W4 O11 100.5(10) . .
O22 W4 O11 86.2(9) . .
O16 W4 O10 99.5(10) . 2_677
O22 W4 O10 156.9(11) . 2_677
O11 W4 O10 88.1(7) . 2_677
O16 W4 O6 99.7(10) . .
O22 W4 O6 89.5(9) . .
O11 W4 O6 159.8(10) . .
O10 W4 O6 88.2(9) 2_677 .
O16 W4 O3 156.6(10) . .
O22 W4 O3 61.6(10) . .
O11 W4 O3 96.5(9) . .
O10 W4 O3 96.9(10) 2_677 .
O6 W4 O3 64.3(9) . .
O16 W4 O5 155.6(9) . 2_677
O22 W4 O5 93.9(10) . 2_677
O11 W4 O5 63.4(9) . 2_677
O10 W4 O5 63.6(8) 2_677 2_677
O6 W4 O5 97.3(10) . 2_677
O3 W4 O5 47.8(8) . 2_677
O12 W5 O15 104.5(9) . .
O12 W5 O7 101.8(9) . .
O15 W5 O7 81.8(9) . .
O12 W5 O19 102.6(11) . 2_677
O15 W5 O19 152.8(10) . 2_677
O7 W5 O19 89.8(8) . 2_677
O12 W5 O6 100.3(9) . .
O15 W5 O6 91.9(9) . .
O7 W5 O6 158.0(10) . .
O19 W5 O6 86.3(10) 2_677 .
O12 W5 O3 154.4(9) . .
O15 W5 O3 61.2(9) . .
O7 W5 O3 97.1(10) . .
O19 W5 O3 94.5(11) 2_677 .
O6 W5 O3 61.7(9) . .
O12 W5 O20 155.3(9) . 2_677
O15 W5 O20 90.3(9) . 2_677
O7 W5 O20 60.3(9) . 2_677
O19 W5 O20 63.3(9) 2_677 2_677
O6 W5 O20 98.9(10) . 2_677
O3 W5 O20 50.3(9) . 2_677
O9 W6 O19 103.8(10) . .
O9 W6 O1 103.0(10) . .
O19 W6 O1 87.1(10) . .
O9 W6 O18 100.6(9) . .
O19 W6 O18 87.5(8) . .
O1 W6 O18 156.4(11) . .
O9 W6 O2 99.8(9) . .
O19 W6 O2 156.4(11) . .
O1 W6 O2 88.7(9) . .
O18 W6 O2 87.0(9) . .
O9 W6 O4 153.7(8) . .
O19 W6 O4 96.3(10) . .
O1 W6 O4 60.7(9) . .
O18 W6 O4 97.0(9) . .
O2 W6 O4 61.6(9) . .
O9 W6 O20 154.8(8) . .
O19 W6 O20 63.2(9) . .
O1 W6 O20 97.9(10) . .
O18 W6 O20 59.3(9) . .
O2 W6 O20 94.4(10) . .
O4 W6 O20 51.1(8) . .

loop_
_geom_bond_atom_site_label_1
_geom_bond_atom_site_label_2
_geom_bond_distance
_geom_bond_site_symmetry_2
C1 N12 1.36(3) .
C1 C2 1.36(3) .
C2 C3 1.39(3) .
C2 C6 1.52(3) .
C3 C4 1.38(3) .
C4 C5 1.36(3) .
C5 N12 1.35(3) .
C6 N9 1.29(3) .
C6 N11 1.32(3) .
C7 N10 1.30(3) .
C7 N9 1.34(3) .
C7 C9 1.46(3) .
C9 N14 1.30(2) .
C9 N13 1.34(2) .
C10 N7 1.33(3) .
C10 C11 1.40(3) .
C11 C12 1.34(3) .
C12 C13 1.39(3) .
C13 C14 1.37(3) .
C13 C15 1.51(3) .
C14 N7 1.32(3) .
C15 N3 1.27(3) .
C15 N1 1.35(3) .
C16 N5 1.31(3) .
C16 N3 1.37(3) .
C16 C17 1.44(3) .
C17 N6 1.33(3) .
C17 N8 1.36(3) .
C18 N4 1.30(3) .
C18 N13 1.36(3) .
C8 N8 1.32(3) .
C8 N2 1.37(3) .
N1 N5 1.37(3) .
N2 N6 1.35(3) .
N3 Ag4 2.472(18) .
N4 N14 1.38(2) .
N4 Ag4 2.143(17) 2_666
N6 Ag4 2.357(18) .
N7 Ag1 2.142(19) .
N8 Ag2 2.239(19) .
N9 Ag2 2.412(16) .
N10 N11 1.36(2) .
N12 Ag3 2.11(2) .
N13 Ag1 2.109(18) 1_445
N14 Ag2 2.342(19) .
O1 W3 1.86(2) .
O1 W6 1.89(2) .
O2 W1 1.84(2) .
O2 W6 1.92(2) .
O3 Ge1 1.71(2) .
O3 W4 2.29(2) .
O3 W1 2.38(3) .
O3 W5 2.40(2) .
O4 Ge1 1.70(2) .
O4 W3 2.32(2) .
O4 W1 2.35(2) .
O4 W6 2.39(2) .
O5 Ge1 1.62(2) .
O5 W2 2.38(2) .
O5 W3 2.41(2) .
O5 W4 2.41(2) 2_677
O6 W4 1.907(19) .
O6 W5 1.93(2) .
O7 W5 1.88(2) .
O7 W2 1.91(2) .
O8 W3 1.674(16) .
O9 W6 1.674(15) .
O10 W3 1.890(17) .
O10 W4 1.895(16) 2_677
O11 W4 1.882(17) .
O11 W2 1.891(16) 2_677
O12 W5 1.651(15) .
O13 W1 1.678(14) .
O13 Ag4 2.536(16) .
O14 W2 1.667(16) .
O15 W5 1.774(19) .
O15 W1 1.970(19) .
O16 W4 1.670(17) .
O17 W3 1.888(15) .
O17 W2 1.912(16) .
O18 W2 1.89(2) 2_677
O18 W6 1.90(2) .
O19 W6 1.879(17) .
O19 W5 1.905(17) 2_677
O20 Ge1 1.71(3) .
O20 W2 2.24(3) 2_677
O20 W5 2.41(2) 2_677
O20 W6 2.42(3) .
O21 W1 1.87(2) .
O21 W3 1.90(2) .
O22 W4 1.87(2) .
O22 W1 1.89(2) .
Ge1 O5 1.62(2) 2_677
Ge1 O4 1.70(2) 2_677
Ge1 O20 1.71(3) 2_677
Ge1 O3 1.71(2) 2_677
Ag1 N13 2.109(19) 1_665
Ag3 N12 2.11(2) 2_667
Ag4 N4 2.143(17) 2_666
W2 O11 1.891(16) 2_677
W2 O18 1.89(2) 2_677
W2 O20 2.24(3) 2_677
W4 O10 1.895(16) 2_677
W4 O5 2.41(2) 2_677
W5 O19 1.905(17) 2_677
W5 O20 2.41(3) 2_677
